data_4119056
loop_
_publ_author_name
'Sung Kuk Kim'
'Vincent M. Lynch'
'Neil J. Young'
'Benjamin P. Hay'
'Chang-Hee Lee'
'Jong Seung Kim'
'Bruce A. Moyer'
'Jonathan L. Sessler'

_publ_section_title
;
 KF and CsF Recognition and Extraction by a Calix[4]crown-5 Strapped
 Calix[4]pyrrole Multitopic Receptor
;
_journal_name_full 'Journal of the American Chemical Society'
_journal_page_first 20837
_journal_page_last 20843
_journal_paper_doi 10.1021/ja310673p
_journal_volume 134
_journal_year 2012
_chemical_formula_moiety 'C78 H82 N4 O9. K 1+, F 1-, 3 C H4 O'
_chemical_formula_sum 'C81 H94 F K N4 O12'
_chemical_formula_weight 1373.70
_chemical_name_systematic
;
 ?
;
_space_group_IT_number 62
_symmetry_cell_setting orthorhombic
_symmetry_space_group_name_Hall '-P 2ac 2n'
_symmetry_space_group_name_H-M 'P n m a'
_atom_sites_solution_hydrogens geom
_atom_sites_solution_primary direct
_atom_sites_solution_secondary difmap
_audit_creation_method SHELXL-97
_cell_angle_alpha 90.00
_cell_angle_beta 90.00
_cell_angle_gamma 90.00
_cell_formula_units_Z 4
_cell_length_a 36.554(4)
_cell_length_b 15.5755(8)
_cell_length_c 12.4572(6)
_cell_measurement_reflns_used 65598
_cell_measurement_temperature 100(2)
_cell_measurement_theta_max 140.0
_cell_measurement_theta_min 6.0
_cell_volume 7092.5(9)
_computing_cell_refinement 'CrystalClear (Rigaku Inc., 2008)'
_computing_data_collection 'CrystalClear (Rigaku Inc., 2008)'
_computing_data_reduction 'CrystalClear (Rigaku Inc., 2008)'
_computing_molecular_graphics 'XP SHELXTL/PC, Siemens Analytical'
_computing_structure_refinement 'XL SHELXTL/PC, Siemens Analytical'
_computing_structure_solution
;

SIR97 - Altomare A., Burla M.C., Camalli M., Cascarano G.L., Giacovazzo C., 
Guagliardi A., Moliterni A.G.G., Polidori G.,Spagna R.
;
_diffrn_ambient_temperature 100(2)
_diffrn_measured_fraction_theta_full 0.995
_diffrn_measured_fraction_theta_max 0.995
_diffrn_measurement_device_type 'Rigaku R-Axis Spider with Image Plate'
_diffrn_measurement_method \w-scans
_diffrn_radiation_monochromator graphite
_diffrn_radiation_source 'fine-focus sealed tube'
_diffrn_radiation_type CuK\a
_diffrn_radiation_wavelength 1.54180
_diffrn_reflns_av_R_equivalents 0.0807
_diffrn_reflns_av_sigmaI/netI 0.0806
_diffrn_reflns_limit_h_max 44
_diffrn_reflns_limit_h_min -43
_diffrn_reflns_limit_k_max 16
_diffrn_reflns_limit_k_min -18
_diffrn_reflns_limit_l_max 15
_diffrn_reflns_limit_l_min -14
_diffrn_reflns_number 62427
_diffrn_reflns_theta_full 70.00
_diffrn_reflns_theta_max 70.00
_diffrn_reflns_theta_min 6.65
_exptl_absorpt_coefficient_mu 1.217
_exptl_absorpt_correction_T_max 1.00
_exptl_absorpt_correction_T_min 0.714
_exptl_absorpt_correction_type multi-scan
_exptl_absorpt_process_details
;
Abscor. T. Higashi (2001).  The Rigaku Corporation, Tokyo, Japan.
;
_exptl_crystal_colour colorless
_exptl_crystal_density_diffrn 1.286
_exptl_crystal_description prisms
_exptl_crystal_F_000 2928
_refine_diff_density_max 0.637
_refine_diff_density_min -0.416
_refine_diff_density_rms 0.058
_refine_ls_extinction_method none
_refine_ls_goodness_of_fit_ref 1.196
_refine_ls_hydrogen_treatment constr
_refine_ls_matrix_type full
_refine_ls_number_parameters 472
_refine_ls_number_reflns 6945
_refine_ls_number_restraints 12
_refine_ls_restrained_S_all 1.203
_refine_ls_R_factor_all 0.2000
_refine_ls_R_factor_gt 0.1404
_refine_ls_shift/su_max 0.007
_refine_ls_shift/su_mean 0.000
_refine_ls_structure_factor_coef Fsqd
_refine_ls_weighting_details 'calc w=1/[\s^2^(Fo^2^)+(0.0654P)^2^+15.2478P] where P=(Fo^2^+2Fc^2^)/3'
_refine_ls_weighting_scheme calc
_refine_ls_wR_factor_gt 0.2471
_refine_ls_wR_factor_ref 0.2783
_reflns_number_gt 4339
_reflns_number_total 6945
_reflns_threshold_expression >2sigma(I)
_cod_data_source_file ja310673p_si_002.cif
_cod_data_source_block shelxl
_cod_database_code 4119056

loop_
_symmetry_equiv_pos_as_xyz
'x, y, z'
'-x+1/2, -y, z+1/2'
'x+1/2, -y+1/2, -z+1/2'
'-x, y+1/2, -z'
'-x, -y, -z'
'x-1/2, y, -z-1/2'
'-x-1/2, y-1/2, z-1/2'
'x, -y-1/2, z'

loop_
_atom_site_label
_atom_site_type_symbol
_atom_site_fract_x
_atom_site_fract_y
_atom_site_fract_z
_atom_site_U_iso_or_equiv
_atom_site_adp_type
_atom_site_occupancy
_atom_site_symmetry_multiplicity
_atom_site_calc_flag
_atom_site_refinement_flags
K1 K 0.65116(4) 0.2500 0.58615(13) 0.0432(4) Uani 1 2 d S
F1 F 0.37307(13) 0.2500 0.8631(4) 0.0651(14) Uani 1 2 d S
O1 O 0.5090(2) 0.2500 1.0759(9) 0.122(3) Uani 1 2 d S
O2 O 0.56752(18) 0.2500 0.8910(6) 0.091(2) Uani 1 2 d S
O3 O 0.61815(13) 0.4079(3) 0.6171(4) 0.0806(14) Uani 1 1 d .
O4 O 0.69192(13) 0.4075(3) 0.5806(4) 0.0884(16) Uani 1 1 d .
O5 O 0.72558(17) 0.2500 0.5255(5) 0.082(2) Uani 1 2 d S
O6 O 0.53088(18) 0.2500 0.4651(5) 0.098(3) Uani 1 2 d S
O7 O 0.4542(2) 0.2500 0.4654(7) 0.128(4) Uani 1 2 d S
N1 N 0.32068(14) 0.1446(3) 0.7677(4) 0.0597(14) Uani 1 1 d .
H1 H 0.3386 0.1753 0.7950 0.072 Uiso 1 1 calc R
N2 N 0.34420(13) 0.1425(3) 1.0174(4) 0.0547(13) Uani 1 1 d .
H2 H 0.3575 0.1703 0.9698 0.066 Uiso 1 1 calc R
C1 C 0.29910(16) 0.1700(4) 0.6831(4) 0.0533(16) Uani 1 1 d .
C2 C 0.27472(18) 0.1051(4) 0.6661(5) 0.0663(18) Uani 1 1 d .
H2A H 0.2563 0.1040 0.6123 0.080 Uiso 1 1 calc R
C3 C 0.2816(2) 0.0396(4) 0.7427(6) 0.079(2) Uani 1 1 d .
H3 H 0.2683 -0.0126 0.7499 0.095 Uiso 1 1 calc R
C4 C 0.31042(19) 0.0645(4) 0.8041(5) 0.0678(19) Uani 1 1 d .
C5 C 0.3313(2) 0.0196(4) 0.8927(6) 0.077(2) Uani 1 1 d .
C6 C 0.32705(17) 0.0665(4) 0.9999(5) 0.0584(17) Uani 1 1 d .
C7 C 0.30905(17) 0.0447(4) 1.0910(6) 0.069(2) Uani 1 1 d .
H7 H 0.2947 -0.0055 1.1018 0.082 Uiso 1 1 calc R
C8 C 0.31549(16) 0.1107(4) 1.1675(5) 0.0553(16) Uani 1 1 d .
H8 H 0.3059 0.1129 1.2383 0.066 Uiso 1 1 calc R
C9 C 0.33763(15) 0.1697(4) 1.1218(5) 0.0502(15) Uani 1 1 d .
C10 C 0.3556(2) 0.2500 1.1663(6) 0.053(2) Uani 1 2 d S
C11 C 0.3074(2) 0.2500 0.6211(7) 0.056(2) Uani 1 2 d S
C12 C 0.2830(2) 0.2500 0.5198(6) 0.056(2) Uani 1 2 d S
H12A H 0.2577 0.2500 0.5408 0.084 Uiso 1 2 d SR
H12B H 0.2880 0.1997 0.4778 0.084 Uiso 1 1 d R
C13 C 0.3154(3) -0.0719(5) 0.9045(6) 0.114(3) Uani 1 1 d .
H13A H 0.2902 -0.0685 0.9311 0.171 Uiso 1 1 calc R
H13B H 0.3304 -0.1047 0.9555 0.171 Uiso 1 1 calc R
H13C H 0.3157 -0.1007 0.8346 0.171 Uiso 1 1 calc R
C14 C 0.3721(2) 0.0144(5) 0.8621(6) 0.099(3) Uani 1 1 d .
H14A H 0.3747 -0.0172 0.7945 0.149 Uiso 1 1 calc R
H14B H 0.3856 -0.0156 0.9189 0.149 Uiso 1 1 calc R
H14C H 0.3819 0.0725 0.8535 0.149 Uiso 1 1 calc R
C15 C 0.3492(3) 0.2500 1.2880(7) 0.070(3) Uani 1 2 d S
H15A H 0.3234 0.2500 1.3026 0.105 Uiso 1 2 d SR
H15B H 0.3602 0.1997 1.3189 0.105 Uiso 1 1 d R
C16 C 0.3970(2) 0.2500 1.1468(7) 0.056(2) Uani 1 2 d S
C17 C 0.41661(17) 0.3252(4) 1.1377(5) 0.0656(18) Uani 1 1 d .
H17 H 0.4041 0.3783 1.1457 0.079 Uiso 1 1 calc R
C18 C 0.45358(18) 0.3259(4) 1.1175(6) 0.0708(19) Uani 1 1 d .
H18 H 0.4662 0.3790 1.1120 0.085 Uiso 1 1 calc R
C19 C 0.4723(3) 0.2500 1.1053(8) 0.071(3) Uani 1 2 d S
C20 C 0.5275(6) 0.3076(15) 1.0460(19) 0.146(8) Uiso 0.50 1 d P
H20A H 0.5328 0.3505 1.1002 0.175 Uiso 0.50 1 d PR
H20B H 0.5164 0.3349 0.9840 0.175 Uiso 0.50 1 d PR
C21 C 0.5650(4) 0.2500 1.0042(14) 0.161(6) Uani 1 2 d SU
H21A H 0.5860 0.2785 1.0339 0.193 Uiso 0.50 1 d PR
H21B H 0.5634 0.1929 1.0329 0.193 Uiso 0.50 1 d PR
C22 C 0.6036(3) 0.2500 0.8603(7) 0.067(3) Uani 1 2 d S
C23 C 0.62141(18) 0.3283(5) 0.8450(5) 0.0643(18) Uani 1 1 d .
C24 C 0.65860(17) 0.3264(5) 0.8261(5) 0.0684(19) Uani 1 1 d .
H24A H 0.6715 0.3789 0.8172 0.082 Uiso 1 1 calc R
C25 C 0.6774(2) 0.2500 0.8198(7) 0.060(2) Uani 1 2 d S
H25A H 0.7032 0.2500 0.8111 0.072 Uiso 1 2 calc SR
C26 C 0.6004(2) 0.4112(5) 0.8442(7) 0.090(3) Uani 1 1 d .
H26A H 0.6181 0.4591 0.8371 0.108 Uiso 1 1 calc R
H26B H 0.5880 0.4177 0.9143 0.108 Uiso 1 1 calc R
C27 C 0.5721(2) 0.4196(5) 0.7562(8) 0.083(2) Uani 1 1 d .
C28 C 0.5817(2) 0.4157(4) 0.6483(8) 0.082(2) Uani 1 1 d .
C29 C 0.5561(2) 0.4171(5) 0.5663(8) 0.097(3) Uani 1 1 d .
C30 C 0.5200(3) 0.4234(7) 0.5936(10) 0.138(4) Uani 1 1 d .
H30 H 0.5020 0.4238 0.5384 0.165 Uiso 1 1 calc R
C31 C 0.5089(3) 0.4293(7) 0.6998(11) 0.133(4) Uani 1 1 d .
H31 H 0.4838 0.4354 0.7176 0.160 Uiso 1 1 calc R
C32 C 0.5355(2) 0.4262(5) 0.7801(8) 0.104(3) Uani 1 1 d .
H32 H 0.5282 0.4287 0.8532 0.125 Uiso 1 1 calc R
C33 C 0.5671(3) 0.4112(7) 0.4497(8) 0.122(4) Uani 1 1 d .
H33A H 0.5844 0.4584 0.4340 0.146 Uiso 1 1 calc R
H33B H 0.5451 0.4204 0.4049 0.146 Uiso 1 1 calc R
C34 C 0.5847(2) 0.3274(7) 0.4165(6) 0.096(3) Uani 1 1 d .
C35 C 0.6194(3) 0.3262(8) 0.3689(7) 0.120(4) Uani 1 1 d .
H35A H 0.6316 0.3787 0.3536 0.144 Uiso 1 1 calc R
C36 C 0.6358(5) 0.2500 0.3445(11) 0.134(7) Uani 1 2 d S
H36A H 0.6590 0.2500 0.3099 0.161 Uiso 1 2 calc SR
C37 C 0.5669(3) 0.2500 0.4322(8) 0.083(4) Uani 1 2 d S
C38 C 0.6398(2) 0.4858(5) 0.6262(8) 0.106(3) Uani 1 1 d .
H38A H 0.6484 0.4928 0.7010 0.127 Uiso 1 1 calc R
H38B H 0.6246 0.5363 0.6074 0.127 Uiso 1 1 calc R
C39 C 0.6713(2) 0.4800(6) 0.5527(8) 0.113(3) Uani 1 1 d .
H39A H 0.6627 0.4750 0.4776 0.135 Uiso 1 1 calc R
H39B H 0.6866 0.5323 0.5587 0.135 Uiso 1 1 calc R
C40 C 0.7246(2) 0.4040(6) 0.5189(8) 0.110(3) Uani 1 1 d .
H40A H 0.7394 0.4562 0.5314 0.132 Uiso 1 1 calc R
H40B H 0.7186 0.4006 0.4415 0.132 Uiso 1 1 calc R
C41 C 0.74609(19) 0.3241(6) 0.5534(6) 0.095(3) Uani 1 1 d .
H41A H 0.7701 0.3229 0.5168 0.114 Uiso 1 1 calc R
H41B H 0.7504 0.3254 0.6318 0.114 Uiso 1 1 calc R
C42 C 0.5067(3) 0.2500 0.3721(10) 0.117(4) Uani 1 2 d SU
H42A H 0.5182 0.2217 0.3125 0.140 Uiso 0.50 1 d PR
H42B H 0.5004 0.3075 0.3514 0.140 Uiso 0.50 1 d PR
C43 C 0.4695(4) 0.2034(10) 0.4114(12) 0.073(4) Uani 0.50 1 d P
H43A H 0.4538 0.1868 0.3530 0.088 Uiso 0.50 1 d PR
H43B H 0.4758 0.1539 0.4535 0.088 Uiso 0.50 1 d PR
C44 C 0.4195(3) 0.2500 0.5046(8) 0.079(3) Uani 1 2 d S
C45 C 0.40197(19) 0.3257(5) 0.5251(6) 0.082(2) Uani 1 1 d .
H45 H 0.4140 0.3788 0.5121 0.098 Uiso 1 1 calc R
C46 C 0.36658(18) 0.3248(5) 0.5647(5) 0.072(2) Uani 1 1 d .
H46 H 0.3549 0.3782 0.5786 0.086 Uiso 1 1 calc R
C47 C 0.3475(3) 0.2500 0.5851(7) 0.059(2) Uani 1 2 d S
O1A O 0.4384(3) 0.1740(7) 0.8351(8) 0.090(3) Uani 0.50 1 d P
C2A C 0.4595(3) 0.2500 0.7953(12) 0.114(4) Uani 1 2 d S

loop_
_atom_site_aniso_label
_atom_site_aniso_U_11
_atom_site_aniso_U_22
_atom_site_aniso_U_33
_atom_site_aniso_U_23
_atom_site_aniso_U_13
_atom_site_aniso_U_12
K1 0.0403(9) 0.0406(9) 0.0487(10) 0.000 0.0068(8) 0.000
F1 0.059(3) 0.084(4) 0.052(3) 0.000 -0.002(2) 0.000
O1 0.048(5) 0.109(7) 0.210(10) 0.000 -0.017(6) 0.000
O2 0.052(4) 0.139(7) 0.082(5) 0.000 0.001(4) 0.000
O3 0.073(3) 0.051(3) 0.118(4) 0.009(3) -0.008(3) 0.002(2)
O4 0.064(3) 0.083(4) 0.118(4) 0.036(3) 0.002(3) -0.012(3)
O5 0.050(4) 0.129(7) 0.066(4) 0.000 0.006(3) 0.000
O6 0.053(4) 0.191(8) 0.050(4) 0.000 -0.004(3) 0.000
O7 0.040(5) 0.265(14) 0.081(6) 0.000 0.004(4) 0.000
N1 0.068(3) 0.058(3) 0.054(3) -0.009(3) -0.003(3) -0.007(3)
N2 0.060(3) 0.056(3) 0.048(3) 0.006(2) 0.000(2) -0.008(3)
C1 0.057(4) 0.067(4) 0.035(3) -0.003(3) -0.007(3) -0.001(3)
C2 0.067(4) 0.070(5) 0.061(4) -0.002(4) -0.020(4) -0.009(4)
C3 0.104(6) 0.054(4) 0.079(5) -0.002(4) -0.014(5) -0.017(4)
C4 0.085(5) 0.052(4) 0.066(5) -0.011(4) -0.016(4) -0.011(4)
C5 0.104(6) 0.054(4) 0.073(5) 0.001(4) -0.027(4) 0.003(4)
C6 0.066(4) 0.042(4) 0.067(4) 0.015(3) -0.019(3) -0.007(3)
C7 0.060(4) 0.054(4) 0.091(5) 0.040(4) -0.006(4) -0.011(3)
C8 0.056(4) 0.058(4) 0.052(4) 0.009(3) 0.003(3) 0.002(3)
C9 0.047(4) 0.052(4) 0.051(4) 0.011(3) -0.003(3) 0.000(3)
C10 0.057(6) 0.065(6) 0.037(5) 0.000 0.001(4) 0.000
C11 0.056(6) 0.065(6) 0.048(5) 0.000 -0.004(4) 0.000
C12 0.060(6) 0.063(6) 0.045(5) 0.000 -0.002(4) 0.000
C13 0.199(10) 0.055(5) 0.088(6) -0.002(4) -0.048(6) -0.008(6)
C14 0.134(8) 0.088(6) 0.075(5) -0.021(5) -0.022(5) 0.054(5)
C15 0.065(6) 0.088(7) 0.057(6) 0.000 -0.001(5) 0.000
C16 0.053(6) 0.071(6) 0.044(5) 0.000 -0.006(4) 0.000
C17 0.050(4) 0.064(4) 0.082(5) -0.006(4) 0.000(3) -0.003(3)
C18 0.056(4) 0.060(4) 0.096(5) -0.002(4) -0.003(4) -0.006(4)
C19 0.042(6) 0.080(7) 0.090(8) 0.000 -0.004(5) 0.000
C21 0.129(9) 0.209(11) 0.143(9) 0.000 0.039(8) 0.000
C22 0.047(6) 0.097(8) 0.056(6) 0.000 -0.007(5) 0.000
C23 0.055(4) 0.080(5) 0.058(4) -0.025(4) -0.003(3) 0.000(4)
C24 0.055(4) 0.084(5) 0.066(4) -0.014(4) -0.005(3) -0.001(4)
C25 0.036(5) 0.092(8) 0.053(6) 0.000 -0.005(4) 0.000
C26 0.068(5) 0.087(6) 0.115(7) -0.046(5) 0.007(5) 0.014(4)
C27 0.073(5) 0.062(5) 0.115(7) -0.020(5) 0.000(5) 0.020(4)
C28 0.061(5) 0.051(5) 0.133(8) -0.004(5) 0.002(5) 0.023(4)
C29 0.066(6) 0.100(7) 0.123(8) 0.038(6) 0.004(6) 0.025(5)
C30 0.100(8) 0.160(10) 0.153(11) 0.061(9) -0.004(8) 0.054(7)
C31 0.070(6) 0.143(9) 0.186(12) 0.029(9) -0.007(8) 0.053(6)
C32 0.077(6) 0.091(6) 0.145(8) -0.020(6) 0.007(6) 0.044(5)
C33 0.088(7) 0.145(10) 0.132(9) 0.072(7) -0.021(6) 0.015(6)
C34 0.064(5) 0.151(9) 0.072(5) 0.043(6) -0.002(4) 0.008(6)
C35 0.084(7) 0.205(14) 0.071(6) 0.065(8) 0.000(5) -0.014(7)
C36 0.090(12) 0.25(3) 0.061(9) 0.000 0.011(8) 0.000
C37 0.052(7) 0.154(13) 0.043(6) 0.000 0.001(5) 0.000
C38 0.095(6) 0.058(5) 0.163(9) 0.015(5) -0.006(6) -0.010(5)
C39 0.085(6) 0.077(6) 0.175(10) 0.042(6) 0.004(6) -0.007(5)
C40 0.071(6) 0.126(8) 0.135(8) 0.065(6) 0.000(5) -0.018(5)
C41 0.060(5) 0.138(8) 0.087(5) 0.039(5) 0.002(4) -0.045(5)
C42 0.084(7) 0.174(9) 0.092(7) 0.000 -0.009(6) 0.000
C43 0.045(9) 0.105(11) 0.071(10) 0.003(9) 0.006(7) -0.007(8)
C44 0.054(7) 0.125(11) 0.059(7) 0.000 -0.004(5) 0.000
C45 0.055(5) 0.096(6) 0.094(6) 0.034(5) 0.001(4) -0.004(4)
C46 0.064(5) 0.079(5) 0.073(5) 0.021(4) -0.004(4) 0.012(4)
C47 0.060(6) 0.068(6) 0.049(5) 0.000 0.000(5) 0.000
O1A 0.085(7) 0.088(8) 0.098(8) 0.007(6) 0.024(6) 0.017(6)
C2A 0.072(8) 0.128(12) 0.143(12) 0.000 0.022(8) 0.000

loop_
_atom_type_symbol
_atom_type_description
_atom_type_scat_dispersion_real
_atom_type_scat_dispersion_imag
_atom_type_scat_source
C C 0.0181 0.0091 'International Tables Vol C Tables 4.2.6.8 and 6.1.1.4'
H H 0.0000 0.0000 'International Tables Vol C Tables 4.2.6.8 and 6.1.1.4'
N N 0.0311 0.0180 'International Tables Vol C Tables 4.2.6.8 and 6.1.1.4'
O O 0.0492 0.0322 'International Tables Vol C Tables 4.2.6.8 and 6.1.1.4'
F F 0.0727 0.0534 'International Tables Vol C Tables 4.2.6.8 and 6.1.1.4'
K K 0.3868 1.0657 'International Tables Vol C Tables 4.2.6.8 and 6.1.1.4'

loop_
_geom_angle_atom_site_label_1
_geom_angle_atom_site_label_2
_geom_angle_atom_site_label_3
_geom_angle
_geom_angle_site_symmetry_1
_geom_angle_site_symmetry_3
O3 K1 O3 125.5(2) 8_565 .
O3 K1 O5 117.23(10) 8_565 .
O3 K1 O5 117.23(10) . .
O3 K1 O4 171.61(16) 8_565 .
O3 K1 O4 58.00(14) . .
O5 K1 O4 59.57(11) . .
O3 K1 O4 58.00(14) 8_565 8_565
O3 K1 O4 171.61(16) . 8_565
O5 K1 O4 59.57(11) . 8_565
O4 K1 O4 117.4(2) . 8_565
O3 K1 C36 93.29(18) 8_565 .
O3 K1 C36 93.29(18) . .
O5 K1 C36 85.0(3) . .
O4 K1 C36 94.1(2) . .
O4 K1 C36 94.1(2) 8_565 .
O3 K1 C25 90.24(13) 8_565 .
O3 K1 C25 90.24(13) . .
O5 K1 C25 87.3(2) . .
O4 K1 C25 81.97(14) . .
O4 K1 C25 81.97(14) 8_565 .
C36 K1 C25 172.3(4) . .
O3 K1 C35 68.1(3) 8_565 8_565
O3 K1 C35 107.0(3) . 8_565
O5 K1 C35 97.1(2) . 8_565
O4 K1 C35 119.3(3) . 8_565
O4 K1 C35 81.4(2) 8_565 8_565
C36 K1 C35 25.2(2) . 8_565
C25 K1 C35 157.5(2) . 8_565
O3 K1 C35 107.0(3) 8_565 .
O3 K1 C35 68.1(3) . .
O5 K1 C35 97.1(2) . .
O4 K1 C35 81.4(2) . .
O4 K1 C35 119.3(3) 8_565 .
C36 K1 C35 25.2(2) . .
C25 K1 C35 157.5(2) . .
C35 K1 C35 43.9(5) 8_565 .
O3 K1 C24 103.62(18) 8_565 .
O3 K1 C24 65.16(17) . .
O5 K1 C24 99.58(17) . .
O4 K1 C24 70.33(17) . .
O4 K1 C24 107.06(17) 8_565 .
C36 K1 C24 157.75(15) . .
C25 K1 C24 25.10(13) . .
C35 K1 C24 163.3(2) 8_565 .
C35 K1 C24 133.0(3) . .
O3 K1 C24 65.16(17) 8_565 8_565
O3 K1 C24 103.62(18) . 8_565
O5 K1 C24 99.58(17) . 8_565
O4 K1 C24 107.06(17) . 8_565
O4 K1 C24 70.33(17) 8_565 8_565
C36 K1 C24 157.75(15) . 8_565
C25 K1 C24 25.10(13) . 8_565
C35 K1 C24 133.0(3) 8_565 8_565
C35 K1 C24 163.3(2) . 8_565
C24 K1 C24 43.3(3) . 8_565
O3 K1 C34 57.7(2) 8_565 8_565
O3 K1 C34 95.1(2) . 8_565
O5 K1 C34 121.11(19) . 8_565
O4 K1 C34 130.7(2) . 8_565
O4 K1 C34 93.0(2) 8_565 8_565
C36 K1 C34 42.8(3) . 8_565
C25 K1 C34 143.6(2) . 8_565
C35 K1 C34 24.1(2) 8_565 8_565
C35 K1 C34 49.4(3) . 8_565
C24 K1 C34 139.26(19) . 8_565
C24 K1 C34 119.9(2) 8_565 8_565
C20 O1 C20 99(2) . 8_565
C20 O1 C19 129.3(12) . .
C20 O1 C19 129.3(12) 8_565 .
C22 O2 C21 109.9(9) . .
C28 O3 C38 115.3(6) . .
C28 O3 K1 122.2(4) . .
C38 O3 K1 121.1(4) . .
C39 O4 C40 110.4(6) . .
C39 O4 K1 114.6(4) . .
C40 O4 K1 114.6(5) . .
C41 O5 C41 108.8(8) . 8_565
C41 O5 K1 116.3(4) . .
C41 O5 K1 116.3(4) 8_565 .
C37 O6 C42 110.0(8) . .
C43 O7 C43 79.4(15) 8_565 .
C43 O7 C44 132.2(9) 8_565 .
C43 O7 C44 132.2(9) . .
C1 N1 C4 110.9(5) . .
C1 N1 H1 124.6 . .
C4 N1 H1 124.6 . .
C6 N2 C9 109.6(5) . .
C6 N2 H2 125.2 . .
C9 N2 H2 125.2 . .
C2 C1 N1 106.2(6) . .
C2 C1 C11 132.0(6) . .
N1 C1 C11 121.3(6) . .
C1 C2 C3 108.3(6) . .
C1 C2 H2A 125.9 . .
C3 C2 H2A 125.9 . .
C4 C3 C2 108.0(6) . .
C4 C3 H3 126.0 . .
C2 C3 H3 126.0 . .
C3 C4 N1 106.5(6) . .
C3 C4 C5 132.0(7) . .
N1 C4 C5 121.4(6) . .
C4 C5 C6 111.4(6) . .
C4 C5 C14 109.4(6) . .
C6 C5 C14 109.8(6) . .
C4 C5 C13 107.9(6) . .
C6 C5 C13 108.6(6) . .
C14 C5 C13 109.7(7) . .
C7 C6 N2 108.0(6) . .
C7 C6 C5 131.3(6) . .
N2 C6 C5 120.6(6) . .
C6 C7 C8 107.4(6) . .
C6 C7 H7 126.3 . .
C8 C7 H7 126.3 . .
C9 C8 C7 108.0(6) . .
C9 C8 H8 126.0 . .
C7 C8 H8 126.0 . .
C8 C9 N2 106.9(5) . .
C8 C9 C10 131.8(6) . .
N2 C9 C10 121.2(5) . .
C9 C10 C9 111.0(7) . 8_565
C9 C10 C16 111.7(4) . .
C9 C10 C16 111.7(4) 8_565 .
C9 C10 C15 107.2(5) . .
C9 C10 C15 107.2(5) 8_565 .
C16 C10 C15 107.9(7) . .
C1 C11 C1 112.7(7) 8_565 .
C1 C11 C47 110.2(5) 8_565 .
C1 C11 C47 110.2(5) . .
C1 C11 C12 107.7(5) 8_565 .
C1 C11 C12 107.7(5) . .
C47 C11 C12 108.3(7) . .
C11 C12 H12A 109.5 . .
C11 C12 H12B 109.5 . .
H12A C12 H12B 109.5 . .
C5 C13 H13A 109.5 . .
C5 C13 H13B 109.5 . .
H13A C13 H13B 109.5 . .
C5 C13 H13C 109.5 . .
H13A C13 H13C 109.5 . .
H13B C13 H13C 109.5 . .
C5 C14 H14A 109.5 . .
C5 C14 H14B 109.5 . .
H14A C14 H14B 109.5 . .
C5 C14 H14C 109.5 . .
H14A C14 H14C 109.5 . .
H14B C14 H14C 109.5 . .
C10 C15 H15A 109.6 . .
C10 C15 H15B 109.4 . .
H15A C15 H15B 109.5 . .
C17 C16 C17 116.5(8) . 8_565
C17 C16 C10 121.7(4) . .
C17 C16 C10 121.7(4) 8_565 .
C18 C17 C16 122.2(7) . .
C18 C17 H17 118.9 . .
C16 C17 H17 118.9 . .
C19 C18 C17 120.1(7) . .
C19 C18 H18 120.0 . .
C17 C18 H18 120.0 . .
C18 C19 C18 118.8(9) . 8_565
C18 C19 O1 120.6(5) . .
C18 C19 O1 120.6(5) 8_565 .
O1 C20 C21 98.9(16) . .
O1 C20 C20 40.7(12) . 8_565
C21 C20 C20 58.6(8) . 8_565
O1 C20 H20A 114.7 . .
C21 C20 H20A 114.1 . .
C20 C20 H20A 133.5 8_565 .
O1 C20 H20B 110.2 . .
C21 C20 H20B 108.6 . .
C20 C20 H20B 116.0 8_565 .
H20A C20 H20B 109.7 . .
O2 C21 C20 110.7(13) . 8_565
O2 C21 C20 110.7(13) . .
C20 C21 C20 62.8(16) 8_565 .
O2 C21 H21A 109.4 . .
C20 C21 H21A 139.7 8_565 .
C20 C21 H21A 106.2 . .
O2 C21 H21B 112.1 . .
C20 C21 H21B 49.8 8_565 .
C20 C21 H21B 108.6 . .
H21A C21 H21B 109.6 . .
O2 C22 C23 119.0(4) . 8_565
O2 C22 C23 119.0(4) . .
C23 C22 C23 121.9(9) 8_565 .
C24 C23 C22 117.6(7) . .
C24 C23 C26 121.4(7) . .
C22 C23 C26 121.0(6) . .
C25 C24 C23 121.3(7) . .
C25 C24 K1 70.8(4) . .
C23 C24 K1 94.8(4) . .
C25 C24 H24A 119.3 . .
C23 C24 H24A 119.3 . .
K1 C24 H24A 104.5 . .
C24 C25 C24 119.7(9) 8_565 .
C24 C25 K1 84.1(4) 8_565 .
C24 C25 K1 84.1(4) . .
C24 C25 H25A 120.2 8_565 .
C24 C25 H25A 120.2 . .
K1 C25 H25A 101.7 . .
C23 C26 C27 115.4(6) . .
C23 C26 H26A 108.4 . .
C27 C26 H26A 108.4 . .
C23 C26 H26B 108.4 . .
C27 C26 H26B 108.4 . .
H26A C26 H26B 107.5 . .
C32 C27 C28 117.4(8) . .
C32 C27 C26 121.0(9) . .
C28 C27 C26 121.5(7) . .
C29 C28 C27 122.7(8) . .
C29 C28 O3 116.2(8) . .
C27 C28 O3 121.0(8) . .
C30 C29 C28 118.0(10) . .
C30 C29 C33 120.2(10) . .
C28 C29 C33 121.8(8) . .
C29 C30 C31 121.6(10) . .
C29 C30 H30 119.2 . .
C31 C30 H30 119.2 . .
C30 C31 C32 118.5(9) . .
C30 C31 H31 120.7 . .
C32 C31 H31 120.7 . .
C27 C32 C31 121.7(10) . .
C27 C32 H32 119.2 . .
C31 C32 H32 119.2 . .
C29 C33 C34 115.5(7) . .
C29 C33 H33A 108.4 . .
C34 C33 H33A 108.4 . .
C29 C33 H33B 108.4 . .
C34 C33 H33B 108.4 . .
H33A C33 H33B 107.5 . .
C37 C34 C35 118.3(11) . .
C37 C34 C33 120.9(8) . .
C35 C34 C33 120.8(10) . .
C37 C34 K1 86.6(6) . .
C35 C34 K1 67.4(4) . .
C33 C34 K1 115.8(6) . .
C36 C35 C34 120.3(14) . .
C36 C35 K1 72.8(8) . .
C34 C35 K1 88.6(5) . .
C36 C35 H35A 119.8 . .
C34 C35 H35A 119.8 . .
K1 C35 H35A 108.8 . .
C35 C36 C35 120.8(17) 8_565 .
C35 C36 K1 82.0(8) 8_565 .
C35 C36 K1 82.0(8) . .
C35 C36 H36A 119.6 8_565 .
C35 C36 H36A 119.6 . .
K1 C36 H36A 106.4 . .
O6 C37 C34 119.4(6) . .
O6 C37 C34 119.4(6) . 8_565
C34 C37 C34 121.2(12) . 8_565
O3 C38 C39 109.0(7) . .
O3 C38 H38A 109.9 . .
C39 C38 H38A 109.9 . .
O3 C38 H38B 109.9 . .
C39 C38 H38B 109.9 . .
H38A C38 H38B 108.3 . .
O4 C39 C38 108.4(7) . .
O4 C39 H39A 110.0 . .
C38 C39 H39A 110.0 . .
O4 C39 H39B 110.0 . .
C38 C39 H39B 110.0 . .
H39A C39 H39B 108.4 . .
O4 C40 C41 108.1(6) . .
O4 C40 H40A 110.1 . .
C41 C40 H40A 110.1 . .
O4 C40 H40B 110.1 . .
C41 C40 H40B 110.1 . .
H40A C40 H40B 108.4 . .
O5 C41 C40 108.7(6) . .
O5 C41 H41A 109.9 . .
C40 C41 H41A 109.9 . .
O5 C41 H41B 109.9 . .
C40 C41 H41B 109.9 . .
H41A C41 H41B 108.3 . .
O6 C42 C43 105.6(9) . .
O6 C42 C43 105.6(9) . 8_565
C43 C42 C43 53.3(12) . 8_565
O6 C42 H42A 110.5 . .
C43 C42 H42A 113.3 . .
C43 C42 H42A 143.8 8_565 .
O6 C42 H42B 111.1 . .
C43 C42 H42B 107.3 . .
C43 C42 H42B 57.3 8_565 .
H42A C42 H42B 109.0 . .
O7 C43 C43 50.3(8) . 8_565
O7 C43 C42 107.8(12) . .
C43 C43 C42 63.4(6) 8_565 .
O7 C43 H43A 109.2 . .
C43 C43 H43A 105.6 8_565 .
C42 C43 H43A 113.1 . .
O7 C43 H43B 107.9 . .
C43 C43 H43B 143.4 8_565 .
C42 C43 H43B 108.8 . .
H43A C43 H43B 109.9 . .
O7 C44 C45 120.4(5) . 8_565
O7 C44 C45 120.4(5) . .
C45 C44 C45 119.3(10) 8_565 .
C44 C45 C46 119.8(8) . .
C44 C45 H45 120.1 . .
C46 C45 H45 120.1 . .
C47 C46 C45 123.0(8) . .
C47 C46 H46 118.5 . .
C45 C46 H46 118.5 . .
C46 C47 C46 115.1(9) . 8_565
C46 C47 C11 122.4(5) . .
C46 C47 C11 122.4(5) 8_565 .
O1A C2A O1A 104.6(10) . 8_565

loop_
_geom_bond_atom_site_label_1
_geom_bond_atom_site_label_2
_geom_bond_distance
_geom_bond_site_symmetry_2
K1 O3 2.767(4) 8_565
K1 O3 2.767(4) .
K1 O5 2.823(7) .
K1 O4 2.871(5) .
K1 O4 2.871(5) 8_565
K1 C36 3.062(14) .
K1 C25 3.064(8) .
K1 C35 3.174(8) 8_565
K1 C35 3.174(8) .
K1 C24 3.228(6) .
K1 C24 3.228(6) 8_565
K1 C34 3.438(8) 8_565
O1 C20 1.18(2) .
O1 C20 1.18(2) 8_565
O1 C19 1.392(11) .
O2 C22 1.374(10) .
O2 C21 1.413(16) .
O3 C28 1.394(8) .
O3 C38 1.452(8) .
O4 C39 1.401(9) .
O4 C40 1.422(9) .
O5 C41 1.419(8) .
O5 C41 1.419(8) 8_565
O6 C37 1.378(11) .
O6 C42 1.457(12) .
O7 C43 1.137(13) 8_565
O7 C43 1.137(13) .
O7 C44 1.357(12) .
N1 C1 1.375(7) .
N1 C4 1.379(8) .
N1 H1 0.8800 .
N2 C6 1.356(7) .
N2 C9 1.389(7) .
N2 H2 0.8800 .
C1 C2 1.364(8) .
C1 C11 1.496(7) .
C2 C3 1.420(9) .
C2 H2A 0.9500 .
C3 C4 1.358(9) .
C3 H3 0.9500 .
C4 C5 1.513(9) .
C5 C6 1.530(9) .
C5 C14 1.542(10) .
C5 C13 1.546(10) .
C6 C7 1.355(8) .
C7 C8 1.420(9) .
C7 H7 0.9500 .
C8 C9 1.350(7) .
C8 H8 0.9500 .
C9 C10 1.518(7) .
C10 C9 1.518(7) 8_565
C10 C16 1.533(11) .
C10 C15 1.535(11) .
C11 C1 1.496(7) 8_565
C11 C47 1.533(12) .
C11 C12 1.546(11) .
C12 H12A 0.9601 .
C12 H12B 0.9601 .
C13 H13A 0.9800 .
C13 H13B 0.9800 .
C13 H13C 0.9800 .
C14 H14A 0.9800 .
C14 H14B 0.9800 .
C14 H14C 0.9800 .
C15 H15A 0.9599 .
C15 H15B 0.9600 .
C16 C17 1.377(7) .
C16 C17 1.377(7) 8_565
C17 C18 1.375(8) .
C17 H17 0.9500 .
C18 C19 1.374(8) .
C18 H18 0.9500 .
C19 C18 1.374(8) 8_565
C20 C21 1.72(2) .
C20 C20 1.79(5) 8_565
C20 H20A 0.9701 .
C20 H20B 0.9701 .
C21 C20 1.72(2) 8_565
C21 H21A 0.9600 .
C21 H21B 0.9599 .
C22 C23 1.396(8) 8_565
C22 C23 1.396(8) .
C23 C24 1.380(8) .
C23 C26 1.501(9) .
C24 C25 1.376(7) .
C24 H24A 0.9500 .
C25 C24 1.376(7) 8_565
C25 H25A 0.9500 .
C26 C27 1.515(10) .
C26 H26A 0.9900 .
C26 H26B 0.9900 .
C27 C32 1.372(10) .
C27 C28 1.390(11) .
C28 C29 1.386(11) .
C29 C30 1.365(12) .
C29 C33 1.510(12) .
C30 C31 1.387(13) .
C30 H30 0.9500 .
C31 C32 1.396(12) .
C31 H31 0.9500 .
C32 H32 0.9500 .
C33 C34 1.512(13) .
C33 H33A 0.9900 .
C33 H33B 0.9900 .
C34 C37 1.384(10) .
C34 C35 1.402(11) .
C35 C36 1.365(11) .
C35 H35A 0.9500 .
C36 C35 1.365(11) 8_565
C36 H36A 0.9500 .
C37 C34 1.384(10) 8_565
C38 C39 1.476(11) .
C38 H38A 0.9900 .
C38 H38B 0.9900 .
C39 H39A 0.9900 .
C39 H39B 0.9900 .
C40 C41 1.532(11) .
C40 H40A 0.9900 .
C40 H40B 0.9900 .
C41 H41A 0.9900 .
C41 H41B 0.9900 .
C42 C43 1.619(15) .
C42 C43 1.619(15) 8_565
C42 H42A 0.9600 .
C42 H42B 0.9600 .
C43 C43 1.45(3) 8_565
C43 H43A 0.9600 .
C43 H43B 0.9601 .
C44 C45 1.367(9) 8_565
C44 C45 1.367(9) .
C45 C46 1.385(9) .
C45 H45 0.9500 .
C46 C47 1.382(8) .
C46 H46 0.9500 .
C47 C46 1.382(8) 8_565
O1A C2A 1.497(11) .
C2A O1A 1.497(11) 8_565

loop_
_geom_torsion_atom_site_label_1
_geom_torsion_atom_site_label_2
_geom_torsion_atom_site_label_3
_geom_torsion_atom_site_label_4
_geom_torsion
_geom_torsion_site_symmetry_1
_geom_torsion_site_symmetry_4
O3 K1 O3 C28 -1.7(7) 8_565 .
O5 K1 O3 C28 -179.3(6) . .
O4 K1 O3 C28 -172.6(6) . .
O4 K1 O3 C28 -113.8(12) 8_565 .
C36 K1 O3 C28 94.7(6) . .
C25 K1 O3 C28 -92.2(6) . .
C35 K1 O3 C28 73.1(6) 8_565 .
C35 K1 O3 C28 94.0(6) . .
C24 K1 O3 C28 -91.1(6) . .
C24 K1 O3 C28 -70.8(6) 8_565 .
C34 K1 O3 C28 51.7(6) 8_565 .
O3 K1 O3 C38 163.7(5) 8_565 .
O5 K1 O3 C38 -13.8(6) . .
O4 K1 O3 C38 -7.1(5) . .
O4 K1 O3 C38 51.7(14) 8_565 .
C36 K1 O3 C38 -99.9(6) . .
C25 K1 O3 C38 73.3(6) . .
C35 K1 O3 C38 -121.4(6) 8_565 .
C35 K1 O3 C38 -100.5(6) . .
C24 K1 O3 C38 74.4(6) . .
C24 K1 O3 C38 94.7(6) 8_565 .
C34 K1 O3 C38 -142.8(6) 8_565 .
O3 K1 O4 C39 -142.7(11) 8_565 .
O3 K1 O4 C39 -25.6(6) . .
O5 K1 O4 C39 147.5(6) . .
O4 K1 O4 C39 162.5(5) 8_565 .
C36 K1 O4 C39 65.8(6) . .
C25 K1 O4 C39 -120.9(6) . .
C35 K1 O4 C39 67.0(6) 8_565 .
C35 K1 O4 C39 44.0(6) . .
C24 K1 O4 C39 -97.9(6) . .
C24 K1 O4 C39 -121.2(6) 8_565 .
C34 K1 O4 C39 41.0(7) 8_565 .
O3 K1 O4 C40 88.2(12) 8_565 .
O3 K1 O4 C40 -154.6(5) . .
O5 K1 O4 C40 18.5(5) . .
O4 K1 O4 C40 33.4(6) 8_565 .
C36 K1 O4 C40 -63.3(6) . .
C25 K1 O4 C40 110.0(5) . .
C35 K1 O4 C40 -62.1(5) 8_565 .
C35 K1 O4 C40 -85.1(5) . .
C24 K1 O4 C40 133.0(5) . .
C24 K1 O4 C40 109.7(5) 8_565 .
C34 K1 O4 C40 -88.1(5) 8_565 .
O3 K1 O5 C41 -154.0(5) 8_565 .
O3 K1 O5 C41 23.7(5) . .
O4 K1 O5 C41 17.1(5) . .
O4 K1 O5 C41 -147.4(6) 8_565 .
C36 K1 O5 C41 114.9(5) . .
C25 K1 O5 C41 -65.1(5) . .
C35 K1 O5 C41 137.0(5) 8_565 .
C35 K1 O5 C41 92.7(5) . .
C24 K1 O5 C41 -43.2(5) . .
C24 K1 O5 C41 -87.1(5) 8_565 .
C34 K1 O5 C41 139.0(5) 8_565 .
O3 K1 O5 C41 -23.7(5) 8_565 8_565
O3 K1 O5 C41 154.0(5) . 8_565
O4 K1 O5 C41 147.4(6) . 8_565
O4 K1 O5 C41 -17.1(5) 8_565 8_565
C36 K1 O5 C41 -114.9(5) . 8_565
C25 K1 O5 C41 65.1(5) . 8_565
C35 K1 O5 C41 -92.7(5) 8_565 8_565
C35 K1 O5 C41 -137.0(5) . 8_565
C24 K1 O5 C41 87.1(5) . 8_565
C24 K1 O5 C41 43.2(5) 8_565 8_565
C34 K1 O5 C41 -90.7(6) 8_565 8_565
C4 N1 C1 C2 0.3(7) . .
C4 N1 C1 C11 -172.9(6) . .
N1 C1 C2 C3 0.5(7) . .
C11 C1 C2 C3 172.6(7) . .
C1 C2 C3 C4 -1.1(8) . .
C2 C3 C4 N1 1.3(8) . .
C2 C3 C4 C5 -175.8(7) . .
C1 N1 C4 C3 -1.0(7) . .
C1 N1 C4 C5 176.5(6) . .
C3 C4 C5 C6 -116.1(9) . .
N1 C4 C5 C6 67.2(9) . .
C3 C4 C5 C14 122.3(9) . .
N1 C4 C5 C14 -54.4(8) . .
C3 C4 C5 C13 3.1(12) . .
N1 C4 C5 C13 -173.6(7) . .
C9 N2 C6 C7 0.8(7) . .
C9 N2 C6 C5 -177.0(5) . .
C4 C5 C6 C7 110.2(8) . .
C14 C5 C6 C7 -128.5(8) . .
C13 C5 C6 C7 -8.5(10) . .
C4 C5 C6 N2 -72.6(8) . .
C14 C5 C6 N2 48.7(8) . .
C13 C5 C6 N2 168.7(6) . .
N2 C6 C7 C8 0.1(7) . .
C5 C6 C7 C8 177.6(6) . .
C6 C7 C8 C9 -1.1(7) . .
C7 C8 C9 N2 1.6(7) . .
C7 C8 C9 C10 -175.3(6) . .
C6 N2 C9 C8 -1.5(6) . .
C6 N2 C9 C10 175.7(5) . .
C8 C9 C10 C9 -108.1(7) . 8_565
N2 C9 C10 C9 75.4(8) . 8_565
C8 C9 C10 C16 126.5(7) . .
N2 C9 C10 C16 -50.0(8) . .
C8 C9 C10 C15 8.6(9) . .
N2 C9 C10 C15 -167.9(6) . .
C2 C1 C11 C1 116.5(7) . 8_565
N1 C1 C11 C1 -72.3(9) . 8_565
C2 C1 C11 C47 -120.0(8) . .
N1 C1 C11 C47 51.1(8) . .
C2 C1 C11 C12 -2.1(10) . .
N1 C1 C11 C12 169.0(6) . .
C9 C10 C16 C17 152.6(7) . .
C9 C10 C16 C17 27.6(10) 8_565 .
C15 C10 C16 C17 -89.9(7) . .
C9 C10 C16 C17 -27.6(10) . 8_565
C9 C10 C16 C17 -152.6(7) 8_565 8_565
C15 C10 C16 C17 89.9(7) . 8_565
C17 C16 C17 C18 1.8(13) 8_565 .
C10 C16 C17 C18 -178.3(7) . .
C16 C17 C18 C19 0.2(12) . .
C17 C18 C19 C18 -2.4(15) . 8_565
C17 C18 C19 O1 174.6(8) . .
C20 O1 C19 C18 -10(2) . .
C20 O1 C19 C18 -167.0(19) 8_565 .
C20 O1 C19 C18 167.0(19) . 8_565
C20 O1 C19 C18 10(2) 8_565 8_565
C20 O1 C20 C21 -7(3) 8_565 .
C19 O1 C20 C21 -169.3(12) . .
C19 O1 C20 C20 -162(3) . 8_565
C22 O2 C21 C20 -146.1(9) . 8_565
C22 O2 C21 C20 146.1(9) . .
O1 C20 C21 O2 108.7(15) . .
C20 C20 C21 O2 103.3(10) 8_565 .
O1 C20 C21 C20 5(2) . 8_565
C21 O2 C22 C23 90.1(7) . 8_565
C21 O2 C22 C23 -90.1(7) . .
O2 C22 C23 C24 172.9(7) . .
C23 C22 C23 C24 -7.3(13) 8_565 .
O2 C22 C23 C26 -9.9(12) . .
C23 C22 C23 C26 169.9(6) 8_565 .
C22 C23 C24 C25 1.6(11) . .
C26 C23 C24 C25 -175.6(7) . .
C22 C23 C24 K1 71.9(7) . .
C26 C23 C24 K1 -105.3(6) . .
O3 K1 C24 C25 59.5(5) 8_565 .
O3 K1 C24 C25 -177.4(5) . .
O5 K1 C24 C25 -61.7(5) . .
O4 K1 C24 C25 -114.4(5) . .
O4 K1 C24 C25 -0.8(5) 8_565 .
C36 K1 C24 C25 -162.1(9) . .
C35 K1 C24 C25 117.7(9) 8_565 .
C35 K1 C24 C25 -171.0(5) . .
C24 K1 C24 C25 32.1(5) 8_565 .
C34 K1 C24 C25 115.4(5) 8_565 .
O3 K1 C24 C23 -62.1(5) 8_565 .
O3 K1 C24 C23 61.0(4) . .
O5 K1 C24 C23 176.7(4) . .
O4 K1 C24 C23 124.0(5) . .
O4 K1 C24 C23 -122.3(4) 8_565 .
C36 K1 C24 C23 76.4(10) . .
C25 K1 C24 C23 -121.6(7) . .
C35 K1 C24 C23 -3.9(12) 8_565 .
C35 K1 C24 C23 67.5(6) . .
C24 K1 C24 C23 -89.4(4) 8_565 .
C34 K1 C24 C23 -6.2(6) 8_565 .
C23 C24 C25 C24 3.9(13) . 8_565
K1 C24 C25 C24 -79.8(8) . 8_565
C23 C24 C25 K1 83.7(6) . .
O3 K1 C25 C24 -2.4(4) 8_565 8_565
O3 K1 C25 C24 123.1(4) . 8_565
O5 K1 C25 C24 -119.6(4) . 8_565
O4 K1 C25 C24 -179.3(5) . 8_565
O4 K1 C25 C24 -60.0(4) 8_565 8_565
C36 K1 C25 C24 -119.6(4) . 8_565
C35 K1 C25 C24 -17.5(9) 8_565 8_565
C35 K1 C25 C24 138.2(6) . 8_565
C24 K1 C25 C24 120.7(9) . 8_565
C34 K1 C25 C24 24.2(6) 8_565 8_565
O3 K1 C25 C24 -123.1(4) 8_565 .
O3 K1 C25 C24 2.4(4) . .
O5 K1 C25 C24 119.6(4) . .
O4 K1 C25 C24 60.0(4) . .
O4 K1 C25 C24 179.3(5) 8_565 .
C36 K1 C25 C24 119.6(4) . .
C35 K1 C25 C24 -138.2(6) 8_565 .
C35 K1 C25 C24 17.5(9) . .
C24 K1 C25 C24 -120.7(9) 8_565 .
C34 K1 C25 C24 -96.6(4) 8_565 .
C24 C23 C26 C27 115.2(8) . .
C22 C23 C26 C27 -61.9(10) . .
C23 C26 C27 C32 116.0(8) . .
C23 C26 C27 C28 -60.0(10) . .
C32 C27 C28 C29 -0.7(12) . .
C26 C27 C28 C29 175.4(7) . .
C32 C27 C28 O3 -179.3(6) . .
C26 C27 C28 O3 -3.2(11) . .
C38 O3 C28 C29 105.9(8) . .
K1 O3 C28 C29 -87.8(7) . .
C38 O3 C28 C27 -75.5(9) . .
K1 O3 C28 C27 90.8(8) . .
C27 C28 C29 C30 0.5(13) . .
O3 C28 C29 C30 179.1(8) . .
C27 C28 C29 C33 -178.9(8) . .
O3 C28 C29 C33 -0.3(12) . .
C28 C29 C30 C31 0.8(16) . .
C33 C29 C30 C31 -179.8(11) . .
C29 C30 C31 C32 -1.9(18) . .
C28 C27 C32 C31 -0.4(13) . .
C26 C27 C32 C31 -176.5(8) . .
C30 C31 C32 C27 1.6(16) . .
C30 C29 C33 C34 -114.5(10) . .
C28 C29 C33 C34 64.9(12) . .
C29 C33 C34 C37 56.4(12) . .
C29 C33 C34 C35 -123.7(9) . .
C29 C33 C34 K1 -45.8(10) . .
O3 K1 C34 C37 1.4(6) 8_565 .
O3 K1 C34 C37 -127.8(6) . .
O5 K1 C34 C37 127.6(5) . .
O4 K1 C34 C37 -176.5(6) . .
O4 K1 C34 C37 52.8(6) 8_565 .
C36 K1 C34 C37 90.8(7) . .
C25 K1 C34 C37 -95.9(7) . .
C35 K1 C34 C37 56.7(6) 8_565 .
C35 K1 C34 C37 122.7(11) . .
C24 K1 C34 C37 -107.5(6) . .
C24 K1 C34 C37 -55.7(8) 8_565 .
C34 K1 C34 C37 24.6(6) 8_565 .
O3 K1 C34 C35 -121.2(7) 8_565 .
O3 K1 C34 C35 109.5(8) . .
O5 K1 C34 C35 5.0(8) . .
O4 K1 C34 C35 60.9(7) . .
O4 K1 C34 C35 -69.9(8) 8_565 .
C36 K1 C34 C35 -31.9(8) . .
C25 K1 C34 C35 141.4(7) . .
C35 K1 C34 C35 -66.0(9) 8_565 .
C24 K1 C34 C35 129.8(7) . .
C24 K1 C34 C35 -178.4(7) 8_565 .
C34 K1 C34 C35 -98.1(7) 8_565 .
O3 K1 C34 C33 124.3(6) 8_565 .
O3 K1 C34 C33 -5.0(6) . .
O5 K1 C34 C33 -109.5(6) . .
O4 K1 C34 C33 -53.6(6) . .
O4 K1 C34 C33 175.6(5) 8_565 .
C36 K1 C34 C33 -146.4(8) . .
C25 K1 C34 C33 26.9(8) . .
C35 K1 C34 C33 179.5(7) 8_565 .
C35 K1 C34 C33 -114.5(11) . .
C24 K1 C34 C33 15.4(7) . .
C24 K1 C34 C33 67.1(8) 8_565 .
C34 K1 C34 C33 147.4(6) 8_565 .
C37 C34 C35 C36 -3.5(15) . .
C33 C34 C35 C36 176.5(11) . .
K1 C34 C35 C36 69.1(10) . .
C37 C34 C35 K1 -72.6(8) . .
C33 C34 C35 K1 107.4(7) . .
O3 K1 C35 C36 -59.5(9) 8_565 .
O3 K1 C35 C36 178.4(9) . .
O5 K1 C35 C36 61.9(9) . .
O4 K1 C35 C36 119.5(9) . .
O4 K1 C35 C36 2.9(10) 8_565 .
C25 K1 C35 C36 162.1(9) . .
C35 K1 C35 C36 -31.0(9) 8_565 .
C24 K1 C35 C36 172.1(8) . .
C24 K1 C35 C36 -118.8(8) 8_565 .
C34 K1 C35 C36 -63.5(9) 8_565 .
O3 K1 C35 C34 62.9(8) 8_565 .
O3 K1 C35 C34 -59.2(7) . .
O5 K1 C35 C34 -175.7(7) . .
O4 K1 C35 C34 -118.1(7) . .
O4 K1 C35 C34 125.3(7) 8_565 .
C36 K1 C35 C34 122.4(14) . .
C25 K1 C35 C34 -75.5(10) . .
C35 K1 C35 C34 91.4(7) 8_565 .
C24 K1 C35 C34 -65.5(8) . .
C24 K1 C35 C34 3.7(15) 8_565 .
C34 K1 C35 C34 58.9(7) 8_565 .
C34 C35 C36 C35 -2(2) . 8_565
K1 C35 C36 C35 75.6(14) . 8_565
C34 C35 C36 K1 -77.8(10) . .
O3 K1 C36 C35 1.5(9) 8_565 8_565
O3 K1 C36 C35 -124.4(8) . 8_565
O5 K1 C36 C35 118.6(9) . 8_565
O4 K1 C36 C35 177.5(8) . 8_565
O4 K1 C36 C35 59.6(9) 8_565 8_565
C25 K1 C36 C35 118.6(9) . 8_565
C35 K1 C36 C35 -122.9(17) . 8_565
C24 K1 C36 C35 -138.3(5) . 8_565
C24 K1 C36 C35 15.4(16) 8_565 8_565
C34 K1 C36 C35 -30.4(8) 8_565 8_565
O3 K1 C36 C35 124.4(8) 8_565 .
O3 K1 C36 C35 -1.5(9) . .
O5 K1 C36 C35 -118.6(9) . .
O4 K1 C36 C35 -59.6(9) . .
O4 K1 C36 C35 -177.5(8) 8_565 .
C25 K1 C36 C35 -118.6(9) . .
C35 K1 C36 C35 122.9(17) 8_565 .
C24 K1 C36 C35 -15.4(16) . .
C24 K1 C36 C35 138.3(5) 8_565 .
C34 K1 C36 C35 92.5(10) 8_565 .
C42 O6 C37 C34 90.3(8) . .
C42 O6 C37 C34 -90.3(8) . 8_565
C35 C34 C37 O6 -171.2(7) . .
C33 C34 C37 O6 8.7(13) . .
K1 C34 C37 O6 126.8(8) . .
C35 C34 C37 C34 9.5(15) . 8_565
C33 C34 C37 C34 -170.6(7) . 8_565
K1 C34 C37 C34 -52.5(10) . 8_565
C28 O3 C38 C39 -157.0(7) . .
K1 O3 C38 C39 36.6(9) . .
C40 O4 C39 C38 -174.2(7) . .
K1 O4 C39 C38 54.7(9) . .
O3 C38 C39 O4 -58.8(9) . .
C39 O4 C40 C41 179.6(7) . .
K1 O4 C40 C41 -49.3(8) . .
C41 O5 C41 C40 177.6(5) 8_565 .
K1 O5 C41 C40 -48.6(7) . .
O4 C40 C41 O5 65.0(9) . .
C37 O6 C42 C43 152.3(6) . .
C37 O6 C42 C43 -152.3(6) . 8_565
C44 O7 C43 C43 138.7(19) . 8_565
C43 O7 C43 C42 28.5(16) 8_565 .
C44 O7 C43 C42 167.2(9) . .
O6 C42 C43 O7 73.8(13) . .
C43 C42 C43 O7 -24.3(14) 8_565 .
O6 C42 C43 C43 98.1(5) . 8_565
C43 O7 C44 C45 149.9(14) 8_565 8_565
C43 O7 C44 C45 31(2) . 8_565
C43 O7 C44 C45 -31(2) 8_565 .
C43 O7 C44 C45 -149.9(14) . .
O7 C44 C45 C46 179.8(8) . .
C45 C44 C45 C46 -0.9(15) 8_565 .
C44 C45 C46 C47 -0.1(12) . .
C45 C46 C47 C46 1.0(13) . 8_565
C45 C46 C47 C11 -175.4(7) . .
C1 C11 C47 C46 -29.5(11) 8_565 .
C1 C11 C47 C46 -154.4(7) . .
C12 C11 C47 C46 88.1(8) . .
C1 C11 C47 C46 154.4(7) 8_565 8_565
C1 C11 C47 C46 29.5(11) . 8_565
C12 C11 C47 C46 -88.1(8) . 8_565
